data_1535349
loop_
_publ_author_name
'Bobev, S.'
'Sevov, S.C.'

_publ_section_title
;
 Isolated Deltahedral Clusters of Lead in the Solid State: Synthesis and
 Characterization of Rb4Pb9 and Cs10K6Pb36 with Pb94-, and A3A'Pb4 (A =
 Cs, Rb, K; A' = Na, Li) with Pb44-
;
_journal_name_full Polyhedron
_journal_page_first 641
_journal_page_last 649
_journal_volume 21
_journal_year 2002
_chemical_formula_sum 'Cs3 Na Pb4'
_space_group_IT_number 63
_symmetry_space_group_name_Hall '-C 2c 2'
_symmetry_space_group_name_H-M 'C m c m'
_cell_angle_alpha 90
_cell_angle_beta 90
_cell_angle_gamma 90
_cell_formula_units_Z 4
_cell_length_a 7.267
_cell_length_b 17.282
_cell_length_c 11.074
_cell_volume 1390.765
_citation_journal_id_ASTM PLYHDE
_cod_data_source_file Bobev_PLYHDE_2002_236.cif
_cod_data_source_block Cs3Na1Pb4
_cod_original_formula_sum 'Cs3 Na1 Pb4'
_cod_database_code 1535349

loop_
_symmetry_equiv_pos_as_xyz
x,y,z
-x,-y,z+1/2
x,-y,-z
-x,y,-z+1/2
-x,-y,-z
x,y,-z-1/2
-x,y,z
x,-y,z-1/2
x+1/2,y+1/2,z
-x+1/2,-y+1/2,z+1/2
x+1/2,-y+1/2,-z
-x+1/2,y+1/2,-z+1/2
-x+1/2,-y+1/2,-z
x+1/2,y+1/2,-z-1/2
-x+1/2,y+1/2,z
x+1/2,-y+1/2,z-1/2

loop_
_atom_site_label
_atom_site_type_symbol
_atom_site_fract_x
_atom_site_fract_y
_atom_site_fract_z
_atom_site_occupancy
_atom_site_U_iso_or_equiv
Pb2 Pb 0.2227 0.04768 0.25 1 0.0
Cs2 Cs 0 0.7675 0.25 1 0.0
Na1 Na 0 0 0 1 0.0
Cs1 Cs 0 0.3878 0.4458 1 0.0
Pb1 Pb 0 0.17276 0.38656 1 0.0
